data_7133233
loop_
_publ_author_name
'El Alouani Dahmouni, Nadia'
'Orts-Arroyo, Marta'
'Sanchis-Perucho, Adri&#xe1;n'
'Moliner, Nicol&#xe1;s'
'Mayans, J&#xfa;lia'
'Pacheco, Mario'
'Castro, Isabel'
'De Munno, Giovanni'
'Marino, Nadia'
'Ruiz-Garc&#xed;a, Rafael'
'Mart&#xed;nez-Lillo, Jos&#xe9;'

_publ_section_title
;
 Magnetocaloric efficiency tuning through solvent-triggered 3D to 2D
 interconversion in holmium(III)-based dynamic MOFs.
;
_journal_issue 58
_journal_name_full 'Chemical communications (Cambridge, England)'
_journal_page_first 7451
_journal_page_last 7454
_journal_paper_doi 10.1039/d4cc02539c
_journal_volume 60
_journal_year 2024
_chemical_formula_moiety 'C6 H12 Ho2 O18, 4(H2 O)'
_chemical_formula_sum 'C6 H20 Ho2 O22'
_chemical_formula_weight 774.08
_space_group_crystal_system monoclinic
_space_group_IT_number 14
_space_group_name_Hall '-P 2ybc'
_space_group_name_H-M_alt 'P 1 21/c 1'
_atom_sites_solution_hydrogens difmap
_atom_sites_solution_primary direct
_atom_sites_solution_secondary difmap
_audit_creation_method SHELXL-2019/3
_audit_update_record
;
2024-04-29 deposited with the CCDC.	2024-06-20 downloaded from the CCDC.
;
_cell_angle_alpha 90
_cell_angle_beta 114.1430(10)
_cell_angle_gamma 90
_cell_formula_units_Z 2
_cell_length_a 10.9347(3)
_cell_length_b 9.6040(3)
_cell_length_c 9.9542(3)
_cell_measurement_reflns_used 9964
_cell_measurement_temperature 298(2)
_cell_measurement_theta_max 28.74
_cell_measurement_theta_min 2.94
_cell_volume 953.92(5)
_computing_cell_refinement 'Bruker SAINT'
_computing_data_collection 'Bruker APEX2'
_computing_data_reduction 'Bruker SAINT'
_computing_molecular_graphics 'CRYSTAL MAKER, DIAMOND'
_computing_publication_material 'Bruker SHELXTL'
_computing_structure_refinement 'SHELXL-2019/2 (Sheldrick, 2019)'
_computing_structure_solution 'SHELXS-97 (Sheldrick 2008)'
_diffrn_ambient_temperature 298(2)
_diffrn_measured_fraction_theta_full 0.999
_diffrn_measured_fraction_theta_max 1.000
_diffrn_measurement_device_type 'Bruker APEX-II CCD'
_diffrn_measurement_method '\f and \w scans'
_diffrn_radiation_type MoK\a
_diffrn_radiation_wavelength 0.71073
_diffrn_reflns_av_R_equivalents 0.0304
_diffrn_reflns_av_unetI/netI 0.0208
_diffrn_reflns_Laue_measured_fraction_full 0.999
_diffrn_reflns_Laue_measured_fraction_max 1.000
_diffrn_reflns_limit_h_max 14
_diffrn_reflns_limit_h_min -14
_diffrn_reflns_limit_k_max 13
_diffrn_reflns_limit_k_min -12
_diffrn_reflns_limit_l_max 13
_diffrn_reflns_limit_l_min -13
_diffrn_reflns_number 14424
_diffrn_reflns_point_group_measured_fraction_full 0.999
_diffrn_reflns_point_group_measured_fraction_max 1.000
_diffrn_reflns_theta_full 25.242
_diffrn_reflns_theta_max 28.744
_diffrn_reflns_theta_min 2.944
_exptl_absorpt_coefficient_mu 8.344
_exptl_absorpt_correction_T_max 0.7458
_exptl_absorpt_correction_T_min 0.6297
_exptl_absorpt_correction_type multi-scan
_exptl_absorpt_process_details 'SADABS-2016/2 - Bruker AXS'
_exptl_crystal_colour 'PALE YELLOW'
_exptl_crystal_density_diffrn 2.695
_exptl_crystal_description PLATE
_exptl_crystal_F_000 732
_exptl_crystal_size_max 0.110
_exptl_crystal_size_mid 0.101
_exptl_crystal_size_min 0.049
_refine_diff_density_max 0.616
_refine_diff_density_min -0.626
_refine_diff_density_rms 0.110
_refine_ls_extinction_coef 0.00070(17)
_refine_ls_extinction_expression Fc^*^=kFc[1+0.001xFc^2^\l^3^/sin(2\q)]^-1/4^
_refine_ls_extinction_method 'SHELXL-2019/2 (Sheldrick 2019)'
_refine_ls_goodness_of_fit_ref 1.115
_refine_ls_hydrogen_treatment refxyz
_refine_ls_matrix_type full
_refine_ls_number_parameters 173
_refine_ls_number_reflns 2469
_refine_ls_number_restraints 72
_refine_ls_restrained_S_all 1.106
_refine_ls_R_factor_all 0.0166
_refine_ls_R_factor_gt 0.0146
_refine_ls_shift/su_max 0.002
_refine_ls_shift/su_mean 0.000
_refine_ls_structure_factor_coef Fsqd
_refine_ls_weighting_details 'w=1/[\s^2^(Fo^2^)+(0.0134P)^2^+1.0920P] where P=(Fo^2^+2Fc^2^)/3'
_refine_ls_weighting_scheme calc
_refine_ls_wR_factor_gt 0.0364
_refine_ls_wR_factor_ref 0.0378
_reflns_Friedel_coverage 0.000
_reflns_number_gt 2306
_reflns_number_total 2469
_reflns_threshold_expression 'I > 2\s(I)'
_cod_data_source_file d4cc02539c2.cif
_cod_data_source_block olmio3
_cod_depositor_comments
;
The following automatic conversions were performed:

data item '_atom_sites_solution_primary' value 'Direct' was changed
to 'direct' in accordance with the
/home/data/users/saulius/crontab/automatic-downloads/rss-feeds/RSC/lib/dictionaries/cif_core.dic
dictionary named 'cif_core.dic' version 2.4.2 last updated on
2011-04-26.

data item '_atom_sites_solution_secondary' value 'Difmap' was changed
to 'difmap' in accordance with the
/home/data/users/saulius/crontab/automatic-downloads/rss-feeds/RSC/lib/dictionaries/cif_core.dic
dictionary named 'cif_core.dic' version 2.4.2 last updated on
2011-04-26.

Automatic conversion script
Id: cif_fix_values 8170 2020-07-09 18:12:32Z antanas 

 Adding full bibliography for 7133232--7133233.cif.
;
_cod_original_sg_symbol_H-M 'P 21/c'
_cod_database_code 7133233
_shelx_shelxl_version_number 2019/3
_shelx_space_group_comment
;
The symmetry employed for this shelxl refinement is uniquely defined
by the following loop, which should always be used as a source of
symmetry information in preference to the above space-group names.
They are only intended as comments.
;
_shelx_estimated_absorpt_t_min 0.460
_shelx_estimated_absorpt_t_max 0.685

loop_
_space_group_symop_operation_xyz
'x, y, z'
'-x, y+1/2, -z+1/2'
'-x, -y, -z'
'x, -y-1/2, z-1/2'

loop_
_atom_site_label
_atom_site_type_symbol
_atom_site_fract_x
_atom_site_fract_y
_atom_site_fract_z
_atom_site_U_iso_or_equiv
_atom_site_adp_type
_atom_site_occupancy
_atom_site_site_symmetry_order
_atom_site_calc_flag
_atom_site_refinement_flags_posn
_atom_site_refinement_flags_adp
_atom_site_refinement_flags_occupancy
_atom_site_disorder_assembly
_atom_site_disorder_group
Ho1 Ho 0.69080(2) 0.45752(2) 0.33094(2) 0.01262(5) Uani 1 1 d . . . . .
C1 C 0.4449(3) 0.5261(3) 0.4274(3) 0.0181(4) Uani 1 1 d . U . . .
O1 O 0.4739(2) 0.5261(2) 0.3172(2) 0.0213(4) Uani 1 1 d . U . . .
O2 O 0.3371(2) 0.5629(2) 0.4306(2) 0.0265(4) Uani 1 1 d . U . . .
C2 C 0.9994(2) 0.4471(2) 0.5577(3) 0.0150(4) Uani 1 1 d . U . . .
O3 O 0.88933(18) 0.3916(2) 0.5351(2) 0.0212(4) Uani 1 1 d . U . . .
O4 O 1.10876(18) 0.4262(2) 0.6644(2) 0.0206(4) Uani 1 1 d . U . . .
C3 C 0.5330(2) 0.5714(2) 0.0024(3) 0.0160(4) Uani 1 1 d . U . . .
O5 O 0.6278(2) 0.6032(2) 0.1216(2) 0.0232(4) Uani 1 1 d . U . . .
O6 O 0.48729(18) 0.64298(19) -0.11252(19) 0.0188(3) Uani 1 1 d . U . . .
O1W O 0.7105(2) 0.6867(2) 0.4276(3) 0.0328(5) Uani 1 1 d D . . . .
H1WA H 0.779(3) 0.728(4) 0.505(4) 0.049 Uiso 1 1 d D U . . .
H1WB H 0.638(3) 0.744(4) 0.420(4) 0.049 Uiso 1 1 d D U . . .
O2W O 0.7953(2) 0.3202(2) 0.2016(3) 0.0313(5) Uani 1 1 d D . . . .
H2WA H 0.8852(19) 0.324(4) 0.229(5) 0.047 Uiso 1 1 d D U . . .
H2WB H 0.775(4) 0.228(2) 0.181(4) 0.047 Uiso 1 1 d D U . . .
O3W O 0.6644(3) 0.2209(2) 0.3812(2) 0.0348(5) Uani 1 1 d D . . . .
H3WA H 0.713(4) 0.176(4) 0.468(3) 0.052 Uiso 1 1 d D U . . .
H3WB H 0.614(4) 0.153(3) 0.319(3) 0.052 Uiso 1 1 d D U . . .
O4W O 1.1009(18) 0.988(2) 0.549(3) 0.248(13) Uani 0.5 1 d . . P . .
O5W O 0.8524(16) 0.8958(16) 0.320(2) 0.216(12) Uani 0.5 1 d . . P . .
O6W O 0.9415(8) 0.7862(18) 0.6267(14) 0.162(7) Uani 0.5 1 d . . P . .
O7W O 0.9222(6) 0.6750(8) 0.7189(9) 0.0565(18) Uani 0.5 1 d . . P . .

loop_
_atom_site_aniso_label
_atom_site_aniso_U_11
_atom_site_aniso_U_22
_atom_site_aniso_U_33
_atom_site_aniso_U_23
_atom_site_aniso_U_13
_atom_site_aniso_U_12
Ho1 0.00962(6) 0.01599(7) 0.01129(6) 0.00000(3) 0.00328(4) 0.00013(3)
C1 0.0143(10) 0.0218(11) 0.0189(11) 0.0024(9) 0.0074(9) 0.0033(8)
O1 0.0179(9) 0.0296(10) 0.0173(8) 0.0037(7) 0.0081(7) 0.0054(7)
O2 0.0181(9) 0.0395(11) 0.0243(10) 0.0085(8) 0.0109(8) 0.0119(8)
C2 0.0118(8) 0.0181(10) 0.0145(10) -0.0006(8) 0.0046(7) 0.0002(7)
O3 0.0112(7) 0.0272(9) 0.0220(9) 0.0063(7) 0.0036(6) -0.0023(7)
O4 0.0114(7) 0.0258(9) 0.0201(8) 0.0053(7) 0.0018(6) -0.0013(6)
C3 0.0137(9) 0.0183(10) 0.0154(9) 0.0010(7) 0.0054(7) -0.0014(8)
O5 0.0219(9) 0.0241(9) 0.0166(8) 0.0030(7) 0.0007(7) -0.0079(7)
O6 0.0176(8) 0.0198(8) 0.0158(8) 0.0028(6) 0.0035(6) -0.0031(6)
O1W 0.0266(11) 0.0280(11) 0.0432(13) -0.0158(9) 0.0137(9) -0.0008(8)
O2W 0.0244(10) 0.0327(11) 0.0373(12) -0.0144(9) 0.0130(9) 0.0002(8)
O3W 0.0473(14) 0.0259(10) 0.0185(10) 0.0007(8) 0.0004(9) -0.0135(10)
O4W 0.123(15) 0.184(16) 0.33(3) 0.035(18) -0.017(17) 0.062(12)
O5W 0.155(14) 0.131(11) 0.214(17) 0.121(12) -0.076(13) -0.062(11)
O6W 0.038(4) 0.266(16) 0.153(10) -0.166(12) 0.009(5) 0.003(7)
O7W 0.033(3) 0.061(4) 0.067(4) -0.041(3) 0.013(3) 0.001(3)

loop_
_atom_type_symbol
_atom_type_description
_atom_type_scat_dispersion_real
_atom_type_scat_dispersion_imag
_atom_type_scat_source
C C 0.0033 0.0016 'International Tables Vol C Tables 4.2.6.8 and 6.1.1.4'
H H 0.0000 0.0000 'International Tables Vol C Tables 4.2.6.8 and 6.1.1.4'
Ho Ho -0.2175 4.6783 'International Tables Vol C Tables 4.2.6.8 and 6.1.1.4'
O O 0.0106 0.0060 'International Tables Vol C Tables 4.2.6.8 and 6.1.1.4'

loop_
_geom_angle_atom_site_label_1
_geom_angle_atom_site_label_2
_geom_angle_atom_site_label_3
_geom_angle
_geom_angle_site_symmetry_1
_geom_angle_site_symmetry_3
_geom_angle_publ_flag
O5 Ho1 O3W 137.41(7) . . ?
O5 Ho1 O3 138.29(6) . . ?
O3W Ho1 O3 73.20(7) . . ?
O5 Ho1 O1W 75.79(8) . . ?
O3W Ho1 O1W 143.27(9) . . ?
O3 Ho1 O1W 90.03(8) . . ?
O5 Ho1 O1 82.12(7) . . ?
O3W Ho1 O1 94.15(8) . . ?
O3 Ho1 O1 130.96(7) . . ?
O1W Ho1 O1 72.19(7) . . ?
O5 Ho1 O2W 83.40(8) . . ?
O3W Ho1 O2W 73.47(9) . . ?
O3 Ho1 O2W 81.10(7) . . ?
O1W Ho1 O2W 137.11(8) . . ?
O1 Ho1 O2W 141.54(7) . . ?
O5 Ho1 O4 71.47(6) . 3_766 ?
O3W Ho1 O4 128.31(8) . 3_766 ?
O3 Ho1 O4 66.84(6) . 3_766 ?
O1W Ho1 O4 68.71(7) . 3_766 ?
O1 Ho1 O4 136.90(7) . 3_766 ?
O2W Ho1 O4 69.24(7) . 3_766 ?
O5 Ho1 O6 67.15(6) . 3_665 ?
O3W Ho1 O6 71.81(7) . 3_665 ?
O3 Ho1 O6 140.55(7) . 3_665 ?
O1W Ho1 O6 129.25(7) . 3_665 ?
O1 Ho1 O6 69.53(7) . 3_665 ?
O2W Ho1 O6 72.00(7) . 3_665 ?
O4 Ho1 O6 125.37(6) 3_766 3_665 ?
O5 Ho1 O2 140.44(7) . 3_666 ?
O3W Ho1 O2 69.81(8) . 3_666 ?
O3 Ho1 O2 66.03(7) . 3_666 ?
O1W Ho1 O2 73.53(8) . 3_666 ?
O1 Ho1 O2 65.15(6) . 3_666 ?
O2W Ho1 O2 136.12(8) . 3_666 ?
O4 Ho1 O2 118.08(7) 3_766 3_666 ?
O6 Ho1 O2 116.55(7) 3_665 3_666 ?
O2 C1 O1 126.9(2) . . ?
O2 C1 C1 117.0(3) . 3_666 ?
O1 C1 C1 116.0(3) . 3_666 ?
C1 O1 Ho1 122.84(16) . . ?
C1 O2 Ho1 118.88(17) . 3_666 ?
O4 C2 O3 126.9(2) . . ?
O4 C2 C2 116.4(3) . 3_766 ?
O3 C2 C2 116.7(3) . 3_766 ?
C2 O3 Ho1 121.07(16) . . ?
C2 O4 Ho1 118.81(16) . 3_766 ?
O6 C3 O5 126.7(2) . . ?
O6 C3 C3 117.0(3) . 3_665 ?
O5 C3 C3 116.3(3) . 3_665 ?
C3 O5 Ho1 121.30(16) . . ?
C3 O6 Ho1 118.10(15) . 3_665 ?
Ho1 O1W H1WA 130(2) . . ?
Ho1 O1W H1WB 125(2) . . ?
H1WA O1W H1WB 101(2) . . ?
Ho1 O2W H2WA 120(3) . . ?
Ho1 O2W H2WB 121(3) . . ?
H2WA O2W H2WB 104(2) . . ?
Ho1 O3W H3WA 125(2) . . ?
Ho1 O3W H3WB 129(2) . . ?
H3WA O3W H3WB 105(2) . . ?
O4W O5W O7W 134.7(14) 3_776 4_575 ?
O6W O7W O5W 154.4(8) . 4_576 ?

loop_
_geom_bond_atom_site_label_1
_geom_bond_atom_site_label_2
_geom_bond_distance
_geom_bond_site_symmetry_2
_geom_bond_publ_flag
Ho1 O5 2.3663(18) . ?
Ho1 O3W 2.369(2) . ?
Ho1 O3 2.3739(18) . ?
Ho1 O1W 2.376(2) . ?
Ho1 O1 2.4108(19) . ?
Ho1 O2W 2.430(2) . ?
Ho1 O4 2.4434(19) 3_766 ?
Ho1 O6 2.4469(18) 3_665 ?
Ho1 O2 2.522(2) 3_666 ?
C1 O2 1.243(3) . ?
C1 O1 1.260(3) . ?
C1 C1 1.539(5) 3_666 ?
C2 O4 1.249(3) . ?
C2 O3 1.250(3) . ?
C2 C2 1.537(5) 3_766 ?
C3 O6 1.251(3) . ?
C3 O5 1.253(3) . ?
C3 C3 1.541(5) 3_665 ?
O1W H1WA 0.914(18) . ?
O1W H1WB 0.940(18) . ?
O2W H2WA 0.907(18) . ?
O2W H2WB 0.920(18) . ?
O3W H3WA 0.918(18) . ?
O3W H3WB 0.916(18) . ?
O4W O5W 1.63(3) 3_776 ?
O5W O7W 1.63(3) 4_575 ?
O6W O7W 1.479(18) . ?

loop_
_geom_hbond_atom_site_label_D
_geom_hbond_atom_site_label_H
_geom_hbond_atom_site_label_A
_geom_hbond_distance_DH
_geom_hbond_distance_HA
_geom_hbond_distance_DA
_geom_hbond_angle_DHA
_geom_hbond_site_symmetry_A
_geom_hbond_publ_flag
O1W H1WA O6W 0.914(18) 1.79(2) 2.669(8) 162(4) . yes
O1W H1WB O6 0.940(18) 1.890(18) 2.828(3) 175(4) 4_576 yes
O2W H2WA O7W 0.907(18) 1.95(2) 2.859(7) 177(4) 3_766 yes
O2W H2WB O2 0.920(18) 2.03(2) 2.895(3) 156(4) 2_645 yes
O3W H3WA O2W 0.918(18) 2.12(3) 2.940(3) 148(4) 4_566 yes
O3W H3WB O1 0.916(18) 1.780(19) 2.691(3) 173(4) 2_645 yes
